data_2004050
loop_
_publ_author_name
'Hou, H.-W.'
'Ye, X.'
'Xin, X.'
'Wang, Z.'
'Liu, S.'
'Huang, J.'

_publ_section_title
;
 Tetrabutylammonium Di-\m-iodo-bis(iodoargentate) Hexatungstate,
 [^<i>n^</i>Bu~4~N]~4~[Ag~2~I~4~][W~6~O~19~]
;
_journal_issue 10
_journal_name_full 'Acta Crystallographica Section C'
_journal_page_first 2013
_journal_page_last 2015
_journal_paper_doi 10.1107/S0108270195005038
_journal_volume 51
_journal_year 1995
_chemical_formula_moiety 'C64 H144 N4 , Ag2 I4 , W6 O19'
_chemical_formula_sum 'C64 H144 Ag2 I4 N4 O19 W6'
_chemical_formula_weight 3100.31
_space_group_IT_number 14
_symmetry_cell_setting monoclinic
_symmetry_space_group_name_Hall '-P 2ybc'
_symmetry_space_group_name_H-M 'P 1 21/c 1'
_atom_type_scat_source IntTabIV
_cell_angle_alpha 90
_cell_angle_beta 98.25(1)
_cell_angle_gamma 90
_cell_formula_units_Z 2
_cell_length_a 16.636(3)
_cell_length_b 16.733(3)
_cell_length_c 17.190(3)
_cell_measurement_reflns_used 25
_cell_measurement_temperature 296
_cell_measurement_theta_max 15
_cell_measurement_theta_min 13
_cell_volume 4735.7(15)
_diffrn_measurement_device 'Rigaku AFC-5R'
_diffrn_measurement_method \w/2\q
_diffrn_radiation_type MoK\a
_diffrn_radiation_wavelength 0.71073
_diffrn_reflns_av_R_equivalents 0.02
_diffrn_reflns_limit_h_max 18
_diffrn_reflns_limit_h_min 0
_diffrn_reflns_limit_k_max 18
_diffrn_reflns_limit_k_min -17
_diffrn_reflns_limit_l_max 18
_diffrn_reflns_limit_l_min -18
_diffrn_reflns_number 13820
_diffrn_reflns_theta_max 23.05
_diffrn_standards_decay_% 2.8
_diffrn_standards_interval_count 150
_diffrn_standards_number 3
_exptl_absorpt_coefficient_mu 9.160
_exptl_absorpt_correction_T_max 0.9120
_exptl_absorpt_correction_T_min 0.8017
_exptl_absorpt_correction_type 'empirical (North, Phillips & Mathews, 1968)'
_exptl_crystal_colour yellow
_exptl_crystal_density_diffrn 2.17
_exptl_crystal_description rod
_exptl_crystal_size_max 0.50
_exptl_crystal_size_mid 0.15
_exptl_crystal_size_min 0.15
_refine_diff_density_max 0.92
_refine_diff_density_min -1.00
_refine_ls_extinction_method none
_refine_ls_goodness_of_fit_obs 1.08
_refine_ls_hydrogen_treatment noref
_refine_ls_number_parameters 369
_refine_ls_number_reflns 3240
_refine_ls_R_factor_obs 0.038
_refine_ls_shift/esd_max 0.12
_refine_ls_structure_factor_coef F
_refine_ls_weighting_details 'w = 1/\s^2^(F)'
_refine_ls_weighting_scheme calc
_refine_ls_wR_factor_obs 0.047
_reflns_number_observed 3240
_reflns_number_total 6917
_reflns_observed_criterion I>3\s(I)
_cod_data_source_file oh1075.cif
_cod_data_source_block oh1075a
_cod_depositor_comments
;
The following automatic conversions were performed:

'_refine_ls_weighting_scheme' value '1/\s^2^(F)' was changed to
'calc'. New tag '_refine_ls_weighting_details' was created. The value
of the new tag was set to 'w = 1/\s^2^(F)'.

Automatic conversion script
Id: cif_fix_values 3143 2015-03-26 13:38:13Z robertas 
;
_cod_original_cell_volume 4736.0(10)
_cod_original_sg_symbol_H-M 'P 21/c'
_cod_database_code 2004050

loop_
_symmetry_equiv_pos_as_xyz
x,y,z
x,1/2-y,1/2+z
-x,-y,-z
-x,1/2+y,1/2-z

loop_
_atom_site_label
_atom_site_fract_x
_atom_site_fract_y
_atom_site_fract_z
_atom_site_B_iso_or_equiv
W1 .37525(5) .05983(5) .45982(5) 3.70(4)
W2 .53598(5) .01970(5) .37639(5) 4.11(4)
W3 .55481(5) .12340(5) .53920(5) 3.96(4)
I1 .0729(1) .0336(1) .7762(1) 6.75(9)
I2 -.0632(1) .1242(1) .9903(1) 8.4(1)
Ag1 .0272(1) .0119(1) .9179(1) 6.9(1)
O1 .5736(7) .1139(7) .4308(7) 4.5(6)
O2 .4445(8) .1475(6) .4977(7) 4.5(6)
O3 .4286(7) .0638(7) .3686(6) 4.1(6)
O4 .5000 .0 .5000 .0
O5 .2826(8) .1040(8) .4300(8) 5.9(7)
O6 .6284(7) -.0333(7) .4331(6) 4.2(6)
O7 .562(1) .0326(9) .2830(7) 6.6(8)
O8 .6434(7) .0499(7) .5629(7) 4.0(6)
O9 .5141(8) .0834(7) .6297(6) 4.4(6)
O10 .597(1) .2142(8) .5696(9) 6.6(8)
N1 .369(1) .216(1) .7619(8) 4.2(8)
N2 .841(1) .193(1) .689(1) 4.8(9)
C1 .315(1) .164(1) .702(2) 5(1)
C2 .235(1) .200(1) .672(1) 6(1)
C3 .191(1) .148(1) .610(1) 6.0(5)
C4 .108(2) .177(2) .580(1) 8.2(7)
C5 .386(1) .298(1) .728(1) 5(1)
C6 .429(1) .297(1) .656(1) 6(1)
C7 .434(1) .380(2) .627(1) 7.0(6)
C8 .470(2) .385(1) .554(1) 7.6(6)
C9 .444(1) .169(1) .782(1) 5(1)
C10 .512(1) .206(1) .841(1) 6(1)
C11 .586(2) .151(2) .857(2) 8.6(7)
C12 .659(2) .184(2) .907(2) 11(1)
C13 .327(1) .231(1) .833(1) 5(1)
C14 .296(1) .160(1) .870(1) 5(1)
C15 .256(1) .186(1) .942(1) 7.1(6)
C16 .224(2) .121(2) .983(2) 8.7(7)
C17 .840(2) .123(1) .745(1) 8(1)
C18 .772(2) .071(2) .736(2) 9(2)
C19 .767(2) .006(2) .796(2) 10.7(9)
C20 .813(2) -.058(2) .792(2) 13(1)
C21 .924(1) .227(1) .704(1) 7(1)
C22 .946(2) .266(2) .777(1) 8(2)
C23 1.036(2) .296(2) .784(2) 9.7(8)
C24 1.062(2) .338(2) .860(2) 10.7(9)
C25 .778(2) .248(2) .704(1) 8(2)
C26 .773(1) .322(2) .657(2) 8(2)
C27 .703(2) .375(2) .685(2) 8.9(7)
C28 .689(2) .445(2) .634(2) 12(1)
C29 .825(2) .165(2) .604(1) 9(2)
C30 .874(2) .104(2) .581(2) 12(2)
C31 .865(3) .076(3) .492(3) 17(2)
C32 .833(4) .110(4) .437(4) 22(2)

loop_
_geom_angle_atom_site_label_1
_geom_angle_atom_site_label_2
_geom_angle_atom_site_label_3
_geom_angle_site_symmetry_1
_geom_angle_site_symmetry_3
_geom_angle
_geom_angle_publ_flag
O5 W1 O8 . 3_656 104.0(6) yes
O5 W1 O4 . . 179.9(5) yes
O8 W1 O4 3_656 . 75.9(3) yes
O6 W1 O2 3_656 . 87.2(5) yes
O2 W1 O4 . . 76.2(4) yes
O2 W1 O5 . . 104.0(6) yes
O3 W1 O5 . . 104.0(5) yes
O7 W2 O3 . . 104.0(6) yes
O1 W2 O9 . 3_656 152.7(4) yes
O1 W2 O4 . . 77.0(3) yes
O9 W2 O4 3_656 . 75.7(3) yes
O3 W2 O4 . . 76.0(3) yes
O3 W2 O9 . 3_656 87.1(5) yes
O7 W2 O9 . 3_656 103.1(6) yes
W2 O4 W3 . . 89.85(3) yes
W3 O4 W3 . 3_656 180.00 yes
W3 O4 W1 . 3_656 90.01(3) yes
W2 O6 W2 3_656 . 117.8(6) yes
O10 W3 O9 . . 103.8(6) yes
O10 W3 O4 . . 179.0(5) yes
O9 W3 O4 . . 75.7(3) yes
O1 W3 O2 . . 86.4(5) yes
O1 W3 O8 . . 85.8(5) yes
O1 W3 O10 . . 104.5(6) yes
O4 W3 O8 . . 75.5(3) yes
O8 W3 O10 . . 103.6(6) yes
I1 Ag1 I2 . 3_557 124.04(9) yes
I1 Ag1 I1 . 3_557 179.4(2) yes
I2 Ag1 Ag1 3_557 3_557 56.51(7) yes
O5 W1 O6 . 3_656 103.7(6) yes
O8 W1 O6 3_656 3_656 86.9(5) yes
O6 W1 O3 3_656 . 152.2(5) yes
O3 W1 O2 . . 85.7(5) yes
O4 W1 O6 . 3_656 76.2(3) yes
O3 W1 O4 . . 76.0(3) yes
O7 W2 O1 . . 104.2(6) yes
O7 W2 O4 . . 178.8(6) yes
O1 W2 O6 . . 87.1(5) yes
O9 W2 O6 3_656 . 85.5(5) yes
O1 W2 O3 . . 87.3(5) yes
O3 W2 O6 . . 152.1(4) yes
O6 W2 O7 . . 103.8(6) yes
W2 O4 W2 . 3_656 180.00 yes
W2 O4 W3 . 3_656 90.15(3) yes
W3 O4 W1 . . 89.99(3) yes
W1 O4 W1 . 3_656 180(3) yes
O6 W2 O4 . . 76.2(3) yes
O10 W3 O2 . . 104.6(6) yes
O9 W3 O2 . . 86.8(5) yes
O2 W3 O8 . . 151.7(4) yes
O1 W3 O4 . . 76.0(4) yes
O1 W3 O9 . . 151.7(5) yes
O2 W3 O4 . . 76.3(3) yes
O8 W3 O9 . . 87.3(5) yes
Ag1 I2 Ag1 3_557 . 67.60(8) yes
I1 Ag1 I2 . . 123.56(9) yes
I2 Ag1 I2 3_557 . 112.40(8) yes
I2 Ag1 Ag1 . 3_557 55.89(7) yes

loop_
_geom_bond_atom_site_label_1
_geom_bond_atom_site_label_2
_geom_bond_site_symmetry_2
_geom_bond_distance
_geom_bond_publ_flag
W1 O5 . 1.720(10) yes
W1 O3 . 1.910(10) yes
W2 O7 . 1.740(10) yes
W2 O6 . 1.910(10) yes
W3 O10 . 1.720(10) yes
W3 O8 . 1.920(10) yes
I1 Ag1 . 2.679(2) yes
Ag1 Ag1 3_557 3.112(4) yes
W1 O8 3_656 1.890(10) yes
W1 O2 . 1.920(10) yes
W2 O1 . 1.890(10) yes
W2 O3 . 1.920(10) yes
W3 O9 . 1.910(10) yes
W3 O1 . 1.940(10) yes
I2 Ag1 3_557 2.787(3) yes
W1 O6 3_656 1.900(10) yes
W1 O4 . 2.3183(8) yes
W2 O9 3_656 1.910(10) yes
W2 O4 . 2.3125(8) yes
W3 O2 . 1.910(10) yes
W3 O4 . 2.3179(8) yes
I2 Ag1 . 2.807(3) yes
N1 C9 . 1.48(2) no
N1 C5 . 1.52(2) no
N1 C13 . 1.52(2) no
N1 C1 . 1.55(2) no
N2 C25 . 1.44(3) no
N2 C21 . 1.48(3) no
N2 C29 . 1.52(3) no
N2 C17 . 1.53(3) no
C1 C2 . 1.48(3) no
C2 C3 . 1.49(3) no
C3 C4 . 1.47(3) no
C5 C6 . 1.51(3) no
C6 C7 . 1.49(3) no
C7 C8 . 1.47(3) no
C9 C10 . 1.53(3) no
C10 C11 . 1.54(3) no
C11 C12 . 1.49(4) no
C13 C14 . 1.47(3) no
C14 C15 . 1.55(3) no
C15 C16 . 1.44(3) no
C17 C18 . 1.42(3) no
C18 C19 . 1.51(4) no
C19 C20 . 1.33(4) no
C21 C22 . 1.42(3) no
C22 C23 . 1.56(4) no
C23 C24 . 1.48(4) no
C25 C26 . 1.46(3) no
C26 C27 . 1.59(3) no
C27 C28 . 1.47(4) no
C29 C30 . 1.40(4) no
C30 C31 . 1.59(5) no
C31 C32 . 1.17(7) no
